data_4022829
loop_
_publ_author_name
'William V. Murray'
'David Francois'
'Amy Maden'
'Ignatius Turchi'

_publ_contact_author_address
;Johnson & Johnson 
Pharmaceutical Research and Development LLC
8 Clarke Drive, Cranbury, NJ 08512
;
_publ_contact_author_email wmurray@prdus.jnj.com
_publ_contact_author_fax ' 1-609-655-6930'
_publ_contact_author_name 'William V. Murray Ph.D'
_publ_contact_author_phone ' 1-609-655-6932'
_publ_section_title
;
 An Azomethine Ylide Approach to Complex Alkaloid-like Heterocycles
;
_journal_name_full 'Journal of Organic Chemistry'
_journal_page_first 3097
_journal_page_last 3099
_journal_paper_doi 10.1021/jo062579a
_journal_volume 72
_journal_year 2007
_chemical_formula_sum 'C31 H32 N2 O7'
_chemical_formula_weight 544.59
_chemical_name_common
;
2,3-Dibenzyl-1-oxo-2,3,3a,4,8,8a-hexahydro-1h-2,4a-diaza-s-indacine-
4,5,6-tricarboxylic acid 4-ethyl ester 5,6-dimethylester (3S, 3aR, 4R, 8aR) 
;
_chemical_name_systematic
; 
 ? 
;
_space_group_IT_number 1
_symmetry_cell_setting triclinic
_symmetry_space_group_name_Hall 'P 1'
_symmetry_space_group_name_H-M 'P 1'
_atom_sites_solution_hydrogens geom
_atom_sites_solution_primary direct
_atom_sites_solution_secondary difmap
_audit_creation_method SHELXL-97
_cell_angle_alpha 81.619(3)
_cell_angle_beta 84.219(3)
_cell_angle_gamma 89.985(3)
_cell_formula_units_Z 2
_cell_length_a 7.2244(12)
_cell_length_b 11.634(2)
_cell_length_c 16.513(3)
_cell_measurement_reflns_used 2271
_cell_measurement_temperature 193(2)
_cell_measurement_theta_max 21.278
_cell_measurement_theta_min 3.926
_cell_volume 1366.0(4)
_computing_cell_refinement 'Bruker SAINT'
_computing_data_collection 'Bruker SMART'
_computing_data_reduction 'Bruker SAINT'
_computing_molecular_graphics 'Bruker SHELXTL'
_computing_publication_material 'Bruker SHELXTL'
_computing_structure_refinement 'Bruker SHELXTL'
_computing_structure_solution 'Bruker SHELXTL'
_diffrn_ambient_temperature 193(2)
_diffrn_measured_fraction_theta_full 0.976
_diffrn_measured_fraction_theta_max 0.976
_diffrn_measurement_device_type 'Bruker SMART APEX CCD area detector'
_diffrn_measurement_method 'phi and omega scans'
_diffrn_radiation_monochromator graphite
_diffrn_radiation_source 'fine-focus sealed tube'
_diffrn_radiation_type MoK\a
_diffrn_radiation_wavelength 0.71073
_diffrn_reflns_av_R_equivalents 0.0601
_diffrn_reflns_av_sigmaI/netI 0.1178
_diffrn_reflns_limit_h_max 9
_diffrn_reflns_limit_h_min -9
_diffrn_reflns_limit_k_max 15
_diffrn_reflns_limit_k_min -15
_diffrn_reflns_limit_l_max 22
_diffrn_reflns_limit_l_min -22
_diffrn_reflns_number 13558
_diffrn_reflns_theta_full 28.99
_diffrn_reflns_theta_max 28.99
_diffrn_reflns_theta_min 3.93
_diffrn_standards_decay_% 0.00
_exptl_absorpt_coefficient_mu 0.094
_exptl_absorpt_correction_type none
_exptl_crystal_colour colorless
_exptl_crystal_density_diffrn 1.324
_exptl_crystal_density_method 'not measured'
_exptl_crystal_description needle
_exptl_crystal_F_000 576
_exptl_crystal_size_max 0.45
_exptl_crystal_size_mid 0.07
_exptl_crystal_size_min 0.04
_refine_diff_density_max 0.211
_refine_diff_density_min -0.193
_refine_diff_density_rms 0.047
_refine_ls_abs_structure_details 'Flack H D (1983), Acta Cryst. A39, 876-881'
_refine_ls_abs_structure_Flack 0.7(10)
_refine_ls_extinction_method none
_refine_ls_goodness_of_fit_ref 0.883
_refine_ls_hydrogen_treatment mixed
_refine_ls_matrix_type full
_refine_ls_number_parameters 727
_refine_ls_number_reflns 11947
_refine_ls_number_restraints 3
_refine_ls_restrained_S_all 0.883
_refine_ls_R_factor_all 0.1020
_refine_ls_R_factor_gt 0.0666
_refine_ls_shift/su_max 0.000
_refine_ls_shift/su_mean 0.000
_refine_ls_structure_factor_coef Fsqd
_refine_ls_weighting_details 'calc w=1/[\s^2^(Fo^2^)+(0.0412P)^2^+0.0000P] where P=(Fo^2^+2Fc^2^)/3'
_refine_ls_weighting_scheme calc
_refine_ls_wR_factor_gt 0.1190
_refine_ls_wR_factor_ref 0.1329
_reflns_number_gt 7464
_reflns_number_total 11947
_reflns_threshold_expression >2sigma(I)
_cod_data_source_file jo062579asi20070105_043852.cif
_cod_data_source_block cgu4
_cod_depositor_comments
;
The following automatic conversions were performed:
'_symmetry_cell_setting' value 'Triclinic' changed to 'triclinic'
according to '/home/saulius/struct/CIF-dictionaries/cif_core.dic'
dictionary named 'cif_core.dic' version 2.4.1 from 2010-06-29.

Automatic conversion script
Id: cif_fix_enum 1527 2010-12-29 10:47:43Z saulius 
;
_cod_database_code 4022829

loop_
_symmetry_equiv_pos_as_xyz
'x, y, z'

loop_
_atom_site_label
_atom_site_type_symbol
_atom_site_fract_x
_atom_site_fract_y
_atom_site_fract_z
_atom_site_U_iso_or_equiv
_atom_site_adp_type
_atom_site_occupancy
_atom_site_symmetry_multiplicity
_atom_site_calc_flag
_atom_site_refinement_flags
O1 O 0.3159(3) -0.1640(2) -0.14880(16) 0.0385(7) Uani 1 1 d .
O2 O -0.3697(4) 0.4020(2) -0.02651(18) 0.0442(7) Uani 1 1 d .
O3 O -0.6311(4) 0.2938(2) -0.00158(17) 0.0417(7) Uani 1 1 d .
O4 O -0.6679(4) 0.2768(2) -0.17093(18) 0.0446(7) Uani 1 1 d .
O5 O -0.5859(4) 0.1391(2) -0.24832(18) 0.0458(8) Uani 1 1 d .
O6 O -0.1346(3) 0.1342(2) -0.30515(15) 0.0319(6) Uani 1 1 d .
O7 O -0.2977(4) -0.0057(2) -0.34856(16) 0.0386(7) Uani 1 1 d .
N1 N 0.0688(4) -0.2355(3) -0.20499(19) 0.0294(7) Uani 1 1 d .
N2 N -0.2836(4) 0.0813(2) -0.14815(17) 0.0251(7) Uani 1 1 d .
C1 C 0.1584(5) -0.1562(3) -0.1695(2) 0.0316(9) Uani 1 1 d .
C2 C -0.1168(5) -0.2002(3) -0.2279(2) 0.0295(8) Uani 1 1 d .
H2 H -0.1097 -0.1687 -0.2878 0.035 Uiso 1 1 calc R
C3 C -0.1577(4) -0.1024(3) -0.1763(2) 0.0255(8) Uani 1 1 d .
H3 H -0.2096 -0.1401 -0.1203 0.031 Uiso 1 1 calc R
C4 C 0.0320(5) -0.0523(3) -0.1669(2) 0.0247(8) Uani 1 1 d .
H4 H 0.0693 0.0058 -0.2167 0.030 Uiso 1 1 calc R
C5 C 0.0173(5) 0.0104(3) -0.0927(2) 0.0323(9) Uani 1 1 d .
H5A H 0.1329 0.0558 -0.0920 0.039 Uiso 1 1 calc R
H5B H -0.0002 -0.0463 -0.0417 0.039 Uiso 1 1 calc R
C6 C -0.1471(5) 0.0908(3) -0.0977(2) 0.0273(8) Uani 1 1 d .
C7 C -0.1938(5) 0.1791(3) -0.0529(2) 0.0308(9) Uani 1 1 d .
H7 H -0.1228 0.2053 -0.0136 0.037 Uiso 1 1 calc R
C8 C -0.3633(5) 0.2235(3) -0.0753(2) 0.0284(8) Uani 1 1 d .
C9 C -0.4179(5) 0.1639(3) -0.1359(2) 0.0264(8) Uani 1 1 d .
C10 C -0.2930(5) -0.0071(3) -0.2040(2) 0.0258(8) Uani 1 1 d .
H10 H -0.4217 -0.0411 -0.1964 0.031 Uiso 1 1 calc R
C11 C 0.1684(5) -0.3290(3) -0.2386(3) 0.0338(9) Uani 1 1 d .
H11A H 0.0898 -0.4003 -0.2270 0.041 Uiso 1 1 calc R
H11B H 0.2829 -0.3448 -0.2108 0.041 Uiso 1 1 calc R
C12 C 0.2206(5) -0.3012(3) -0.3301(2) 0.0341(9) Uani 1 1 d .
C13 C 0.1847(5) -0.3803(4) -0.3819(3) 0.0460(11) Uani 1 1 d .
H13 H 0.1239 -0.4521 -0.3598 0.055 Uiso 1 1 calc R
C14 C 0.2364(7) -0.3558(5) -0.4650(3) 0.0596(14) Uani 1 1 d .
H14 H 0.2133 -0.4114 -0.4997 0.072 Uiso 1 1 calc R
C15 C 0.3208(7) -0.2521(5) -0.4982(3) 0.0663(16) Uani 1 1 d .
H15 H 0.3537 -0.2349 -0.5559 0.080 Uiso 1 1 calc R
C16 C 0.3582(7) -0.1722(5) -0.4474(3) 0.0616(14) Uani 1 1 d .
H16 H 0.4189 -0.1005 -0.4698 0.074 Uiso 1 1 calc R
C17 C 0.3072(5) -0.1974(4) -0.3647(3) 0.0433(11) Uani 1 1 d .
H17 H 0.3320 -0.1419 -0.3302 0.052 Uiso 1 1 calc R
C21 C -0.2652(5) -0.2965(3) -0.2064(2) 0.0330(9) Uani 1 1 d .
H21A H -0.2470 -0.3394 -0.1515 0.040 Uiso 1 1 calc R
H21B H -0.3887 -0.2598 -0.2019 0.040 Uiso 1 1 calc R
C22 C -0.2687(5) -0.3837(3) -0.2660(2) 0.0299(9) Uani 1 1 d .
C23 C -0.2897(5) -0.3479(4) -0.3482(3) 0.0366(9) Uani 1 1 d .
H23 H -0.2988 -0.2673 -0.3676 0.044 Uiso 1 1 calc R
C24 C -0.2978(5) -0.4264(4) -0.4024(3) 0.0462(11) Uani 1 1 d .
H24 H -0.3134 -0.4001 -0.4585 0.055 Uiso 1 1 calc R
C25 C -0.2832(6) -0.5432(4) -0.3750(3) 0.0478(12) Uani 1 1 d .
H25 H -0.2872 -0.5978 -0.4123 0.057 Uiso 1 1 calc R
C26 C -0.2628(6) -0.5809(4) -0.2930(3) 0.0455(11) Uani 1 1 d .
H26 H -0.2545 -0.6615 -0.2737 0.055 Uiso 1 1 calc R
C27 C -0.2544(5) -0.5007(3) -0.2392(2) 0.0343(9) Uani 1 1 d .
H27 H -0.2385 -0.5268 -0.1831 0.041 Uiso 1 1 calc R
C31 C -0.4710(5) 0.3092(3) -0.0323(2) 0.0333(9) Uani 1 1 d .
C32 C -0.4589(7) 0.4867(4) 0.0204(3) 0.0643(16) Uani 1 1 d .
H32A H -0.3637 0.5340 0.0389 0.096 Uiso 1 1 calc R
H32B H -0.5360 0.4463 0.0683 0.096 Uiso 1 1 calc R
H32C H -0.5373 0.5370 -0.0144 0.096 Uiso 1 1 calc R
C33 C -0.5641(5) 0.1878(3) -0.1903(2) 0.0320(9) Uani 1 1 d .
C34 C -0.8086(6) 0.3135(4) -0.2236(3) 0.0542(13) Uani 1 1 d .
H34A H -0.8844 0.3731 -0.2006 0.081 Uiso 1 1 calc R
H34B H -0.8880 0.2468 -0.2280 0.081 Uiso 1 1 calc R
H34C H -0.7500 0.3456 -0.2783 0.081 Uiso 1 1 calc R
C35 C -0.2460(5) 0.0408(3) -0.2941(2) 0.0271(8) Uani 1 1 d .
C36 C -0.0514(6) 0.1717(4) -0.3889(2) 0.0412(10) Uani 1 1 d .
H36A H -0.0076 0.2534 -0.3944 0.049 Uiso 1 1 calc R
H36B H -0.1458 0.1676 -0.4279 0.049 Uiso 1 1 calc R
C37 C 0.1084(6) 0.0962(4) -0.4092(3) 0.0571(13) Uani 1 1 d .
H37A H 0.1668 0.1242 -0.4647 0.086 Uiso 1 1 calc R
H37B H 0.0636 0.0161 -0.4067 0.086 Uiso 1 1 calc R
H37C H 0.1999 0.0985 -0.3695 0.086 Uiso 1 1 calc R
O41 O 0.7222(3) 0.1653(2) 0.14677(17) 0.0409(7) Uani 1 1 d .
O42 O 0.1179(4) -0.4089(2) 0.02244(18) 0.0460(8) Uani 1 1 d .
O43 O -0.1345(4) -0.3058(2) -0.00430(18) 0.0470(8) Uani 1 1 d .
O44 O -0.2597(4) -0.2825(2) 0.16311(17) 0.0470(8) Uani 1 1 d .
O45 O -0.2280(4) -0.1332(2) 0.23105(18) 0.0472(8) Uani 1 1 d .
O46 O -0.0133(3) 0.0112(2) 0.33051(16) 0.0363(6) Uani 1 1 d .
O47 O 0.1784(4) -0.1339(2) 0.30390(16) 0.0401(7) Uani 1 1 d .
N41 N 0.4477(4) 0.2315(3) 0.20463(19) 0.0320(7) Uani 1 1 d .
N42 N 0.1281(4) -0.0809(2) 0.13675(18) 0.0264(7) Uani 1 1 d .
C41 C 0.5544(5) 0.1552(3) 0.1674(2) 0.0308(9) Uani 1 1 d .
C42 C 0.2475(5) 0.1973(3) 0.2227(2) 0.0292(8) Uani 1 1 d .
H42 H 0.2191 0.1637 0.2819 0.035 Uiso 1 1 calc R
C43 C 0.2377(5) 0.1026(3) 0.1676(2) 0.0261(8) Uani 1 1 d .
H43 H 0.2157 0.1421 0.1115 0.031 Uiso 1 1 calc R
C44 C 0.4311(5) 0.0515(3) 0.1611(2) 0.0289(8) Uani 1 1 d .
H44 H 0.4404 -0.0071 0.2112 0.035 Uiso 1 1 calc R
C45 C 0.4561(5) -0.0109(3) 0.0872(2) 0.0297(8) Uani 1 1 d .
H45A H 0.5733 -0.0550 0.0874 0.036 Uiso 1 1 calc R
H45B H 0.4632 0.0460 0.0361 0.036 Uiso 1 1 calc R
C46 C 0.2929(5) -0.0930(3) 0.0899(2) 0.0286(8) Uani 1 1 d .
C47 C 0.2743(5) -0.1832(3) 0.0483(2) 0.0332(9) Uani 1 1 d .
H47 H 0.3677 -0.2107 0.0114 0.040 Uiso 1 1 calc R
C48 C 0.0940(5) -0.2294(3) 0.0688(2) 0.0313(9) Uani 1 1 d .
C49 C 0.0029(5) -0.1660(3) 0.1252(2) 0.0282(8) Uani 1 1 d .
C50 C 0.0896(5) 0.0067(3) 0.1927(2) 0.0264(8) Uani 1 1 d .
H50 H -0.0358 0.0404 0.1848 0.032 Uiso 1 1 calc R
C51 C 0.5271(5) 0.3223(3) 0.2428(2) 0.0353(9) Uani 1 1 d .
H51A H 0.4606 0.3956 0.2279 0.042 Uiso 1 1 calc R
H51B H 0.6591 0.3349 0.2205 0.042 Uiso 1 1 calc R
C52 C 0.5162(5) 0.2942(3) 0.3355(2) 0.0336(9) Uani 1 1 d .
C53 C 0.4555(6) 0.3757(4) 0.3850(3) 0.0462(11) Uani 1 1 d .
H53 H 0.4155 0.4492 0.3605 0.055 Uiso 1 1 calc R
C54 C 0.4520(6) 0.3522(4) 0.4692(3) 0.0515(12) Uani 1 1 d .
H54 H 0.4122 0.4098 0.5022 0.062 Uiso 1 1 calc R
C55 C 0.5065(6) 0.2446(4) 0.5060(3) 0.0511(12) Uani 1 1 d .
H55 H 0.5029 0.2280 0.5642 0.061 Uiso 1 1 calc R
C56 C 0.5652(6) 0.1625(4) 0.4585(3) 0.0469(11) Uani 1 1 d .
H56 H 0.6027 0.0887 0.4836 0.056 Uiso 1 1 calc R
C57 C 0.5704(5) 0.1866(4) 0.3735(3) 0.0415(10) Uani 1 1 d .
H57 H 0.6113 0.1288 0.3409 0.050 Uiso 1 1 calc R
C61 C 0.1158(5) 0.2949(3) 0.1992(3) 0.0374(10) Uani 1 1 d .
H61A H -0.0039 0.2599 0.1900 0.045 Uiso 1 1 calc R
H61B H 0.1678 0.3394 0.1460 0.045 Uiso 1 1 calc R
C62 C 0.0754(5) 0.3802(3) 0.2603(3) 0.0338(9) Uani 1 1 d .
C63 C -0.0031(5) 0.3415(4) 0.3402(3) 0.0471(11) Uani 1 1 d .
H63 H -0.0276 0.2610 0.3575 0.057 Uiso 1 1 calc R
C64 C -0.0450(6) 0.4192(5) 0.3936(3) 0.0593(14) Uani 1 1 d .
H64 H -0.0980 0.3914 0.4480 0.071 Uiso 1 1 calc R
C65 C -0.0132(7) 0.5341(5) 0.3714(3) 0.0622(15) Uani 1 1 d .
H65 H -0.0453 0.5865 0.4095 0.075 Uiso 1 1 calc R
C66 C 0.0662(7) 0.5751(4) 0.2930(4) 0.0588(14) Uani 1 1 d .
H66 H 0.0917 0.6559 0.2773 0.071 Uiso 1 1 calc R
C67 C 0.1089(6) 0.4985(3) 0.2368(3) 0.0428(11) Uani 1 1 d .
H67 H 0.1610 0.5270 0.1824 0.051 Uiso 1 1 calc R
C71 C 0.0089(6) -0.3181(3) 0.0267(2) 0.0338(9) Uani 1 1 d .
C72 C 0.0494(7) -0.4976(4) -0.0207(3) 0.0647(15) Uani 1 1 d .
H72A H 0.1488 -0.5526 -0.0311 0.097 Uiso 1 1 calc R
H72B H 0.0091 -0.4611 -0.0732 0.097 Uiso 1 1 calc R
H72C H -0.0562 -0.5392 0.0129 0.097 Uiso 1 1 calc R
C73 C -0.1715(5) -0.1887(3) 0.1790(3) 0.0329(9) Uani 1 1 d .
C74 C -0.4268(6) -0.3173(4) 0.2166(3) 0.0541(13) Uani 1 1 d .
H74A H -0.4954 -0.3752 0.1933 0.081 Uiso 1 1 calc R
H74B H -0.5049 -0.2494 0.2217 0.081 Uiso 1 1 calc R
H74C H -0.3935 -0.3511 0.2710 0.081 Uiso 1 1 calc R
C75 C 0.0903(5) -0.0504(3) 0.2806(2) 0.0311(9) Uani 1 1 d .
C76 C -0.0231(7) -0.0298(4) 0.4173(3) 0.0573(13) Uani 1 1 d .
H76A H -0.0619 0.0345 0.4482 0.069 Uiso 1 1 calc R
H76B H 0.1019 -0.0547 0.4319 0.069 Uiso 1 1 calc R
C77 C -0.1585(9) -0.1299(5) 0.4420(3) 0.091(2) Uani 1 1 d .
H77A H -0.1752 -0.1485 0.5021 0.136 Uiso 1 1 calc R
H77B H -0.1102 -0.1978 0.4184 0.136 Uiso 1 1 calc R
H77C H -0.2784 -0.1085 0.4216 0.136 Uiso 1 1 calc R

loop_
_atom_site_aniso_label
_atom_site_aniso_U_11
_atom_site_aniso_U_22
_atom_site_aniso_U_33
_atom_site_aniso_U_23
_atom_site_aniso_U_13
_atom_site_aniso_U_12
O1 0.0225(14) 0.0539(19) 0.0417(17) -0.0116(14) -0.0086(12) 0.0084(12)
O2 0.0345(16) 0.0361(17) 0.064(2) -0.0262(15) 0.0115(14) -0.0036(13)
O3 0.0320(16) 0.0381(16) 0.0545(19) -0.0148(14) 0.0098(13) 0.0012(13)
O4 0.0414(16) 0.0372(17) 0.060(2) -0.0164(15) -0.0168(15) 0.0182(13)
O5 0.0481(18) 0.0435(17) 0.0549(19) -0.0263(15) -0.0220(15) 0.0201(14)
O6 0.0344(15) 0.0280(14) 0.0336(15) -0.0065(12) -0.0012(12) 0.0015(11)
O7 0.0435(16) 0.0375(16) 0.0398(16) -0.0149(13) -0.0158(13) 0.0034(13)
N1 0.0218(15) 0.0260(17) 0.0409(19) -0.0086(14) -0.0012(13) 0.0078(13)
N2 0.0225(15) 0.0255(16) 0.0285(17) -0.0079(13) -0.0023(12) 0.0025(12)
C1 0.027(2) 0.037(2) 0.028(2) -0.0010(17) 0.0030(16) 0.0069(17)
C2 0.0246(19) 0.026(2) 0.039(2) -0.0074(17) -0.0020(16) 0.0079(16)
C3 0.0200(18) 0.028(2) 0.029(2) -0.0053(16) -0.0005(15) -0.0011(15)
C4 0.0229(18) 0.0230(18) 0.029(2) -0.0043(15) -0.0033(15) 0.0052(14)
C5 0.026(2) 0.033(2) 0.040(2) -0.0087(18) -0.0080(17) 0.0036(16)
C6 0.0276(19) 0.028(2) 0.026(2) -0.0026(16) -0.0011(15) -0.0008(16)
C7 0.030(2) 0.033(2) 0.030(2) -0.0068(17) -0.0070(16) -0.0015(17)
C8 0.029(2) 0.023(2) 0.032(2) -0.0036(16) 0.0022(16) 0.0010(15)
C9 0.0256(19) 0.0223(19) 0.031(2) -0.0044(16) 0.0000(15) 0.0013(15)
C10 0.0207(18) 0.0237(19) 0.035(2) -0.0115(16) -0.0017(15) 0.0021(14)
C11 0.029(2) 0.024(2) 0.050(3) -0.0084(18) -0.0065(18) 0.0088(16)
C12 0.0191(18) 0.034(2) 0.049(3) -0.008(2) -0.0007(17) 0.0115(16)
C13 0.032(2) 0.049(3) 0.062(3) -0.022(2) -0.008(2) 0.013(2)
C14 0.057(3) 0.067(4) 0.065(4) -0.032(3) -0.021(3) 0.028(3)
C15 0.065(3) 0.091(4) 0.040(3) -0.006(3) -0.003(3) 0.050(3)
C16 0.050(3) 0.063(3) 0.064(4) 0.001(3) 0.017(2) 0.015(2)
C17 0.033(2) 0.048(3) 0.046(3) -0.008(2) 0.0060(19) 0.010(2)
C21 0.028(2) 0.027(2) 0.044(2) -0.0105(18) 0.0024(17) 0.0015(16)
C22 0.0191(18) 0.028(2) 0.044(2) -0.0085(18) -0.0031(16) 0.0003(15)
C23 0.029(2) 0.033(2) 0.048(3) -0.0076(19) -0.0074(18) 0.0059(17)
C24 0.033(2) 0.065(3) 0.046(3) -0.020(2) -0.013(2) 0.009(2)
C25 0.042(3) 0.052(3) 0.056(3) -0.031(2) -0.003(2) -0.003(2)
C26 0.053(3) 0.025(2) 0.059(3) -0.014(2) 0.002(2) 0.0011(19)
C27 0.031(2) 0.031(2) 0.039(2) -0.0051(19) 0.0010(17) -0.0010(17)
C31 0.035(2) 0.028(2) 0.035(2) -0.0014(17) -0.0020(18) 0.0005(17)
C32 0.050(3) 0.048(3) 0.102(4) -0.049(3) 0.015(3) -0.004(2)
C33 0.0248(19) 0.024(2) 0.046(2) -0.0034(18) 0.0010(17) -0.0005(16)
C34 0.044(3) 0.049(3) 0.075(3) -0.018(3) -0.024(2) 0.025(2)
C35 0.0217(18) 0.0223(19) 0.039(2) -0.0087(17) -0.0068(16) 0.0105(15)
C36 0.046(3) 0.043(2) 0.034(2) -0.0018(19) -0.0054(19) -0.005(2)
C37 0.044(3) 0.081(4) 0.046(3) -0.014(3) 0.007(2) 0.004(3)
O41 0.0227(14) 0.0524(18) 0.0500(18) -0.0145(14) -0.0046(12) -0.0054(13)
O42 0.0425(17) 0.0391(18) 0.066(2) -0.0268(15) -0.0241(14) 0.0109(14)
O43 0.0479(18) 0.0432(17) 0.057(2) -0.0176(15) -0.0228(15) 0.0046(14)
O44 0.0392(17) 0.0432(18) 0.059(2) -0.0149(15) 0.0023(14) -0.0159(14)
O45 0.0380(16) 0.0443(18) 0.061(2) -0.0227(16) 0.0113(14) -0.0109(13)
O46 0.0380(15) 0.0376(16) 0.0337(16) -0.0128(13) 0.0051(12) 0.0034(12)
O47 0.0475(17) 0.0345(16) 0.0372(17) -0.0019(13) -0.0039(13) 0.0146(13)
N41 0.0194(15) 0.0345(18) 0.046(2) -0.0127(16) -0.0110(14) 0.0007(13)
N42 0.0246(16) 0.0229(16) 0.0319(17) -0.0048(13) -0.0034(13) 0.0013(12)
C41 0.026(2) 0.032(2) 0.036(2) -0.0073(17) -0.0088(17) -0.0044(17)
C42 0.0256(19) 0.031(2) 0.033(2) -0.0092(17) -0.0047(16) -0.0016(16)
C43 0.0241(18) 0.0253(19) 0.030(2) -0.0069(16) -0.0047(15) 0.0023(15)
C44 0.0220(18) 0.029(2) 0.035(2) -0.0026(17) -0.0023(16) -0.0024(15)
C45 0.0199(18) 0.032(2) 0.037(2) -0.0074(17) 0.0019(15) 0.0008(15)
C46 0.0261(19) 0.032(2) 0.029(2) -0.0071(17) -0.0003(16) 0.0008(16)
C47 0.032(2) 0.036(2) 0.033(2) -0.0097(18) -0.0018(17) 0.0084(17)
C48 0.032(2) 0.029(2) 0.033(2) -0.0020(17) -0.0089(17) 0.0010(16)
C49 0.0265(19) 0.027(2) 0.032(2) -0.0045(16) -0.0087(16) 0.0030(16)
C50 0.0198(18) 0.025(2) 0.035(2) -0.0086(17) 0.0020(15) -0.0008(15)
C51 0.023(2) 0.034(2) 0.051(3) -0.0112(19) -0.0089(17) 0.0002(16)
C52 0.0238(19) 0.033(2) 0.048(3) -0.0118(19) -0.0127(18) -0.0025(17)
C53 0.037(2) 0.044(3) 0.064(3) -0.019(2) -0.020(2) 0.008(2)
C54 0.044(3) 0.062(3) 0.056(3) -0.029(3) -0.013(2) 0.007(2)
C55 0.040(3) 0.068(3) 0.048(3) -0.013(3) -0.009(2) -0.008(2)
C56 0.041(3) 0.048(3) 0.054(3) -0.009(2) -0.012(2) -0.008(2)
C57 0.035(2) 0.035(2) 0.059(3) -0.020(2) -0.009(2) 0.0019(19)
C61 0.025(2) 0.040(2) 0.050(3) -0.014(2) -0.0092(18) 0.0010(17)
C62 0.0193(18) 0.036(2) 0.050(3) -0.012(2) -0.0132(17) 0.0092(16)
C63 0.031(2) 0.049(3) 0.062(3) -0.015(2) 0.003(2) -0.002(2)
C64 0.044(3) 0.071(4) 0.066(4) -0.027(3) 0.004(2) 0.007(3)
C65 0.053(3) 0.076(4) 0.073(4) -0.050(3) -0.023(3) 0.032(3)
C66 0.059(3) 0.038(3) 0.091(4) -0.025(3) -0.037(3) 0.014(2)
C67 0.043(3) 0.034(2) 0.054(3) -0.007(2) -0.020(2) 0.0082(19)
C71 0.035(2) 0.035(2) 0.031(2) -0.0031(18) -0.0078(18) -0.0042(18)
C72 0.068(3) 0.046(3) 0.093(4) -0.033(3) -0.040(3) 0.012(2)
C73 0.029(2) 0.027(2) 0.044(2) -0.0056(18) -0.0099(18) -0.0009(17)
C74 0.039(3) 0.052(3) 0.067(3) -0.004(2) 0.009(2) -0.021(2)
C75 0.028(2) 0.030(2) 0.037(2) -0.0124(18) 0.0026(17) -0.0070(17)
C76 0.067(3) 0.065(3) 0.039(3) -0.015(2) 0.009(2) 0.019(3)
C77 0.116(5) 0.069(4) 0.070(4) 0.008(3) 0.049(4) 0.001(4)

loop_
_atom_type_symbol
_atom_type_description
_atom_type_scat_dispersion_real
_atom_type_scat_dispersion_imag
_atom_type_scat_source
C C 0.0033 0.0016 'International Tables Vol C Tables 4.2.6.8 and 6.1.1.4'
H H 0.0000 0.0000 'International Tables Vol C Tables 4.2.6.8 and 6.1.1.4'
N N 0.0061 0.0033 'International Tables Vol C Tables 4.2.6.8 and 6.1.1.4'
O O 0.0106 0.0060 'International Tables Vol C Tables 4.2.6.8 and 6.1.1.4'

loop_
_geom_angle_atom_site_label_1
_geom_angle_atom_site_label_2
_geom_angle_atom_site_label_3
_geom_angle
C31 O2 C32 116.3(3)
C33 O4 C34 116.3(3)
C35 O6 C36 116.2(3)
C1 N1 C11 121.3(3)
C1 N1 C2 114.5(3)
C11 N1 C2 121.9(3)
C6 N2 C9 109.2(3)
C6 N2 C10 125.7(3)
C9 N2 C10 125.0(3)
O1 C1 N1 126.3(3)
O1 C1 C4 126.4(4)
N1 C1 C4 107.1(3)
N1 C2 C3 100.9(3)
N1 C2 C21 114.1(3)
C3 C2 C21 111.0(3)
C4 C3 C10 111.6(3)
C4 C3 C2 105.0(3)
C10 C3 C2 119.5(3)
C5 C4 C1 119.9(3)
C5 C4 C3 109.3(3)
C1 C4 C3 102.9(3)
C4 C5 C6 108.4(3)
N2 C6 C7 107.9(3)
N2 C6 C5 123.2(3)
C7 C6 C5 128.8(3)
C6 C7 C8 108.0(3)
C9 C8 C7 108.0(3)
C9 C8 C31 127.9(3)
C7 C8 C31 123.7(3)
C8 C9 N2 106.9(3)
C8 C9 C33 130.8(3)
N2 C9 C33 121.6(3)
N2 C10 C35 113.7(3)
N2 C10 C3 106.3(3)
C35 C10 C3 110.8(3)
N1 C11 C12 112.6(3)
C17 C12 C13 118.0(4)
C17 C12 C11 121.3(4)
C13 C12 C11 120.7(4)
C14 C13 C12 120.6(5)
C15 C14 C13 120.5(5)
C14 C15 C16 119.7(5)
C17 C16 C15 119.4(5)
C16 C17 C12 121.8(4)
C22 C21 C2 116.3(3)
C27 C22 C23 118.5(4)
C27 C22 C21 120.6(4)
C23 C22 C21 120.9(3)
C24 C23 C22 121.4(4)
C23 C24 C25 119.6(4)
C24 C25 C26 119.9(4)
C27 C26 C25 119.8(4)
C22 C27 C26 120.8(4)
O3 C31 O2 123.4(3)
O3 C31 C8 124.2(3)
O2 C31 C8 112.3(3)
O5 C33 O4 123.1(4)
O5 C33 C9 125.6(3)
O4 C33 C9 111.2(3)
O7 C35 O6 125.0(4)
O7 C35 C10 122.4(3)
O6 C35 C10 112.5(3)
O6 C36 C37 110.1(3)
C71 O42 C72 115.2(3)
C73 O44 C74 115.5(3)
C75 O46 C76 116.8(3)
C41 N41 C51 122.2(3)
C41 N41 C42 114.5(3)
C51 N41 C42 121.4(3)
C46 N42 C49 109.2(3)
C46 N42 C50 125.9(3)
C49 N42 C50 124.9(3)
O41 C41 N41 125.9(3)
O41 C41 C44 126.5(3)
N41 C41 C44 107.5(3)
N41 C42 C61 113.8(3)
N41 C42 C43 100.2(3)
C61 C42 C43 110.9(3)
C44 C43 C50 110.8(3)
C44 C43 C42 105.5(3)
C50 C43 C42 118.1(3)
C45 C44 C43 109.4(3)
C45 C44 C41 120.9(3)
C43 C44 C41 102.4(3)
C44 C45 C46 108.9(3)
C47 C46 N42 108.2(3)
C47 C46 C45 129.6(3)
N42 C46 C45 122.1(3)
C46 C47 C48 108.4(3)
C49 C48 C47 107.8(3)
C49 C48 C71 126.5(3)
C47 C48 C71 125.0(3)
C48 C49 N42 106.3(3)
C48 C49 C73 131.4(3)
N42 C49 C73 121.2(3)
N42 C50 C75 109.6(3)
N42 C50 C43 106.9(3)
C75 C50 C43 113.1(3)
N41 C51 C52 113.2(3)
C53 C52 C57 118.0(4)
C53 C52 C51 121.0(4)
C57 C52 C51 121.1(4)
C54 C53 C52 121.2(4)
C53 C54 C55 120.0(4)
C56 C55 C54 119.8(5)
C55 C56 C57 120.2(4)
C56 C57 C52 120.8(4)
C42 C61 C62 116.7(3)
C67 C62 C63 118.6(4)
C67 C62 C61 120.8(4)
C63 C62 C61 120.6(4)
C64 C63 C62 120.1(5)
C65 C64 C63 121.8(5)
C64 C65 C66 119.5(4)
C65 C66 C67 120.1(5)
C62 C67 C66 119.9(5)
O43 C71 O42 123.9(4)
O43 C71 C48 124.5(4)
O42 C71 C48 111.5(3)
O45 C73 O44 123.5(4)
O45 C73 C49 125.4(3)
O44 C73 C49 111.0(3)
O47 C75 O46 124.4(4)
O47 C75 C50 125.8(3)
O46 C75 C50 109.6(3)
O46 C76 C77 111.5(4)

loop_
_geom_bond_atom_site_label_1
_geom_bond_atom_site_label_2
_geom_bond_distance
O1 C1 1.220(4)
O2 C31 1.326(4)
O2 C32 1.451(5)
O3 C31 1.217(4)
O4 C33 1.336(4)
O4 C34 1.429(5)
O5 C33 1.205(4)
O6 C35 1.332(4)
O6 C36 1.457(4)
O7 C35 1.205(4)
N1 C1 1.359(5)
N1 C11 1.451(4)
N1 C2 1.472(4)
N2 C6 1.368(4)
N2 C9 1.387(4)
N2 C10 1.484(4)
C1 C4 1.518(5)
C2 C3 1.530(5)
C2 C21 1.530(5)
C3 C4 1.520(5)
C3 C10 1.529(5)
C4 C5 1.509(5)
C5 C6 1.513(5)
C6 C7 1.374(5)
C7 C8 1.392(5)
C8 C9 1.385(5)
C8 C31 1.482(5)
C9 C33 1.456(5)
C10 C35 1.515(5)
C11 C12 1.506(5)
C12 C17 1.380(5)
C12 C13 1.387(5)
C13 C14 1.373(6)
C14 C15 1.367(7)
C15 C16 1.382(7)
C16 C17 1.367(6)
C21 C22 1.516(5)
C22 C27 1.376(5)
C22 C23 1.384(5)
C23 C24 1.373(5)
C24 C25 1.376(6)
C25 C26 1.384(6)
C26 C27 1.383(5)
C36 C37 1.492(6)
O41 C41 1.227(4)
O42 C71 1.323(5)
O42 C72 1.451(5)
O43 C71 1.201(4)
O44 C73 1.335(4)
O44 C74 1.443(5)
O45 C73 1.189(4)
O46 C75 1.341(4)
O46 C76 1.438(5)
O47 C75 1.199(4)
N41 C41 1.350(5)
N41 C51 1.452(4)
N41 C42 1.489(4)
N42 C46 1.371(4)
N42 C49 1.387(4)
N42 C50 1.481(4)
C41 C44 1.521(5)
C42 C61 1.514(5)
C42 C43 1.534(5)
C43 C44 1.518(5)
C43 C50 1.529(5)
C44 C45 1.505(5)
C45 C46 1.511(5)
C46 C47 1.349(5)
C47 C48 1.399(5)
C48 C49 1.387(5)
C48 C71 1.490(5)
C49 C73 1.467(5)
C50 C75 1.507(5)
C51 C52 1.512(5)
C52 C53 1.383(5)
C52 C57 1.392(5)
C53 C54 1.375(6)
C54 C55 1.384(6)
C55 C56 1.363(6)
C56 C57 1.386(6)
C61 C62 1.524(5)
C62 C67 1.389(5)
C62 C63 1.393(6)
C63 C64 1.366(6)
C64 C65 1.347(7)
C65 C66 1.380(7)
C66 C67 1.390(6)
C76 C77 1.504(7)

loop_
_geom_torsion_atom_site_label_1
_geom_torsion_atom_site_label_2
_geom_torsion_atom_site_label_3
_geom_torsion_atom_site_label_4
_geom_torsion
C11 N1 C1 O1 -13.6(6)
C2 N1 C1 O1 -176.6(4)
C11 N1 C1 C4 161.9(3)
C2 N1 C1 C4 -1.1(4)
C1 N1 C2 C3 -17.6(4)
C11 N1 C2 C3 179.5(3)
C1 N1 C2 C21 -136.7(3)
C11 N1 C2 C21 60.5(4)
N1 C2 C3 C4 28.7(3)
C21 C2 C3 C4 149.9(3)
N1 C2 C3 C10 154.8(3)
C21 C2 C3 C10 -83.9(4)
O1 C1 C4 C5 -43.4(6)
N1 C1 C4 C5 141.0(3)
O1 C1 C4 C3 -165.0(4)
N1 C1 C4 C3 19.5(4)
C10 C3 C4 C5 70.8(4)
C2 C3 C4 C5 -158.4(3)
C10 C3 C4 C1 -160.8(3)
C2 C3 C4 C1 -29.9(4)
C1 C4 C5 C6 -167.3(3)
C3 C4 C5 C6 -49.0(4)
C9 N2 C6 C7 0.1(4)
C10 N2 C6 C7 -176.8(3)
C9 N2 C6 C5 177.4(3)
C10 N2 C6 C5 0.5(5)
C4 C5 C6 N2 16.3(5)
C4 C5 C6 C7 -167.0(4)
N2 C6 C7 C8 1.0(4)
C5 C6 C7 C8 -176.2(4)
C6 C7 C8 C9 -1.7(4)
C6 C7 C8 C31 171.5(3)
C7 C8 C9 N2 1.7(4)
C31 C8 C9 N2 -171.1(3)
C7 C8 C9 C33 -167.9(3)
C31 C8 C9 C33 19.3(6)
C6 N2 C9 C8 -1.1(4)
C10 N2 C9 C8 175.8(3)
C6 N2 C9 C33 169.7(3)
C10 N2 C9 C33 -13.4(5)
C6 N2 C10 C35 -106.3(4)
C9 N2 C10 C35 77.2(4)
C6 N2 C10 C3 15.8(4)
C9 N2 C10 C3 -160.6(3)
C4 C3 C10 N2 -49.8(4)
C2 C3 C10 N2 -172.7(3)
C4 C3 C10 C35 74.2(4)
C2 C3 C10 C35 -48.8(4)
C1 N1 C11 C12 -96.6(4)
C2 N1 C11 C12 65.1(4)
N1 C11 C12 C17 49.3(5)
N1 C11 C12 C13 -131.5(4)
C17 C12 C13 C14 0.8(6)
C11 C12 C13 C14 -178.5(4)
C12 C13 C14 C15 -1.3(6)
C13 C14 C15 C16 1.4(7)
C14 C15 C16 C17 -1.1(7)
C15 C16 C17 C12 0.7(7)
C13 C12 C17 C16 -0.5(6)
C11 C12 C17 C16 178.8(4)
N1 C2 C21 C22 -81.1(4)
C3 C2 C21 C22 165.8(3)
C2 C21 C22 C27 124.1(4)
C2 C21 C22 C23 -57.1(5)
C27 C22 C23 C24 0.5(5)
C21 C22 C23 C24 -178.3(3)
C22 C23 C24 C25 -0.5(6)
C23 C24 C25 C26 0.8(6)
C24 C25 C26 C27 -0.9(6)
C23 C22 C27 C26 -0.7(5)
C21 C22 C27 C26 178.2(3)
C25 C26 C27 C22 0.9(6)
C32 O2 C31 O3 0.9(6)
C32 O2 C31 C8 -175.3(4)
C9 C8 C31 O3 48.7(6)
C7 C8 C31 O3 -123.0(4)
C9 C8 C31 O2 -135.2(4)
C7 C8 C31 O2 53.1(5)
C34 O4 C33 O5 -0.4(6)
C34 O4 C33 C9 176.0(3)
C8 C9 C33 O5 169.9(4)
N2 C9 C33 O5 1.6(6)
C8 C9 C33 O4 -6.5(5)
N2 C9 C33 O4 -174.8(3)
C36 O6 C35 O7 -8.6(5)
C36 O6 C35 C10 167.8(3)
N2 C10 C35 O7 -157.3(3)
C3 C10 C35 O7 83.0(4)
N2 C10 C35 O6 26.2(4)
C3 C10 C35 O6 -93.4(3)
C35 O6 C36 C37 -78.1(4)
C51 N41 C41 O41 -15.3(6)
C42 N41 C41 O41 179.9(4)
C51 N41 C41 C44 161.1(3)
C42 N41 C41 C44 -3.7(4)
C41 N41 C42 C61 -134.0(3)
C51 N41 C42 C61 61.0(4)
C41 N41 C42 C43 -15.7(4)
C51 N41 C42 C43 179.4(3)
N41 C42 C43 C44 28.4(4)
C61 C42 C43 C44 148.9(3)
N41 C42 C43 C50 152.9(3)
C61 C42 C43 C50 -86.6(4)
C50 C43 C44 C45 70.5(4)
C42 C43 C44 C45 -160.5(3)
C50 C43 C44 C41 -160.1(3)
C42 C43 C44 C41 -31.2(4)
O41 C41 C44 C45 -40.1(6)
N41 C41 C44 C45 143.5(3)
O41 C41 C44 C43 -161.9(4)
N41 C41 C44 C43 21.8(4)
C43 C44 C45 C46 -50.5(4)
C41 C44 C45 C46 -168.9(3)
C49 N42 C46 C47 0.6(4)
C50 N42 C46 C47 179.1(3)
C49 N42 C46 C45 178.2(3)
C50 N42 C46 C45 -3.2(5)
C44 C45 C46 C47 -163.7(4)
C44 C45 C46 N42 19.1(5)
N42 C46 C47 C48 0.2(4)
C45 C46 C47 C48 -177.2(4)
C46 C47 C48 C49 -0.9(4)
C46 C47 C48 C71 170.3(3)
C47 C48 C49 N42 1.2(4)
C71 C48 C49 N42 -169.8(3)
C47 C48 C49 C73 -166.5(4)
C71 C48 C49 C73 22.5(6)
C46 N42 C49 C48 -1.1(4)
C50 N42 C49 C48 -179.7(3)
C46 N42 C49 C73 168.1(3)
C50 N42 C49 C73 -10.4(5)
C46 N42 C50 C75 -104.7(4)
C49 N42 C50 C75 73.7(4)
C46 N42 C50 C43 18.3(5)
C49 N42 C50 C43 -163.4(3)
C44 C43 C50 N42 -50.2(4)
C42 C43 C50 N42 -172.0(3)
C44 C43 C50 C75 70.5(4)
C42 C43 C50 C75 -51.2(4)
C41 N41 C51 C52 -101.9(4)
C42 N41 C51 C52 61.8(4)
N41 C51 C52 C53 -133.5(4)
N41 C51 C52 C57 47.7(5)
C57 C52 C53 C54 1.3(6)
C51 C52 C53 C54 -177.5(4)
C52 C53 C54 C55 -1.3(6)
C53 C54 C55 C56 0.6(7)
C54 C55 C56 C57 0.0(6)
C55 C56 C57 C52 0.1(6)
C53 C52 C57 C56 -0.7(6)
C51 C52 C57 C56 178.1(3)
N41 C42 C61 C62 -82.2(4)
C43 C42 C61 C62 165.8(3)
C42 C61 C62 C67 123.2(4)
C42 C61 C62 C63 -59.4(5)
C67 C62 C63 C64 -0.2(6)
C61 C62 C63 C64 -177.6(4)
C62 C63 C64 C65 0.3(7)
C63 C64 C65 C66 -0.9(7)
C64 C65 C66 C67 1.5(7)
C63 C62 C67 C66 0.7(6)
C61 C62 C67 C66 178.2(3)
C65 C66 C67 C62 -1.4(6)
C72 O42 C71 O43 -2.1(6)
C72 O42 C71 C48 -177.5(4)
C49 C48 C71 O43 45.7(6)
C47 C48 C71 O43 -123.9(5)
C49 C48 C71 O42 -139.0(4)
C47 C48 C71 O42 51.4(5)
C74 O44 C73 O45 -3.1(6)
C74 O44 C73 C49 175.8(3)
C48 C49 C73 O45 172.4(4)
N42 C49 C73 O45 6.2(6)
C48 C49 C73 O44 -6.5(6)
N42 C49 C73 O44 -172.7(3)
C76 O46 C75 O47 -2.5(5)
C76 O46 C75 C50 -178.3(3)
N42 C50 C75 O47 29.0(5)
C43 C50 C75 O47 -90.2(4)
N42 C50 C75 O46 -155.3(3)
C43 C50 C75 O46 85.5(3)
C75 O46 C76 C77 -79.4(5)

loop_
_cod_related_entry_id
_cod_related_entry_database
_cod_related_entry_code
1 ChemSpider 17283904
